data_7043188
loop_
_publ_author_name
'Hou, Yujiao'
'An, Haiyan'
'Ding, Baojun'
'Li, Yanqin'

_publ_section_title
;
 Evans-Showell-type polyoxometalate constructing novel 3D inorganic
 architectures with alkaline earth metal linkers: syntheses, structures
 and catalytic properties
;
_journal_name_full 'Dalton Trans.'
_journal_paper_doi 10.1039/C7DT01302G
_journal_year 2017
_chemical_formula_sum 'C9 H50 Co2 Mo10 N5.5 O43.5'
_chemical_formula_weight 2008.81
_chemical_name_systematic
; 
 ? 
;
_space_group_IT_number 2
_symmetry_cell_setting triclinic
_symmetry_space_group_name_Hall '-P 1'
_symmetry_space_group_name_H-M 'P -1'
_atom_sites_solution_hydrogens geom
_atom_sites_solution_primary direct
_atom_sites_solution_secondary difmap
_audit_creation_method SHELXL-97
_audit_update_record
;
2017-04-07 deposited with the CCDC.
2017-06-01 downloaded from the CCDC.
;
_cell_angle_alpha 66.9520(10)
_cell_angle_beta 86.4330(10)
_cell_angle_gamma 88.4280(10)
_cell_formula_units_Z 2
_cell_length_a 12.9477(3)
_cell_length_b 13.0628(3)
_cell_length_c 16.0243(4)
_cell_measurement_reflns_used 21512
_cell_measurement_temperature 296(2)
_cell_measurement_theta_max 25.00
_cell_measurement_theta_min 2.32
_cell_volume 2489.06(10)
_computing_structure_refinement 'SHELXL-97 (Sheldrick, 1997)'
_computing_structure_solution 'SHELXS-97 (Sheldrick, 1990)'
_diffrn_ambient_temperature 296(2)
_diffrn_detector_area_resol_mean 0.01
_diffrn_measured_fraction_theta_full 0.987
_diffrn_measured_fraction_theta_max 0.987
_diffrn_measurement_device_type 'Bruker Smart Apex CCD'
_diffrn_measurement_method \w-2\q
_diffrn_radiation_monochromator graphite
_diffrn_radiation_source 'fine-focus sealed tube'
_diffrn_radiation_type MoK\a
_diffrn_radiation_wavelength 0.71073
_diffrn_reflns_av_R_equivalents 0.0280
_diffrn_reflns_av_sigmaI/netI 0.0344
_diffrn_reflns_limit_h_max 15
_diffrn_reflns_limit_h_min -15
_diffrn_reflns_limit_k_max 14
_diffrn_reflns_limit_k_min -15
_diffrn_reflns_limit_l_max 19
_diffrn_reflns_limit_l_min -19
_diffrn_reflns_number 21512
_diffrn_reflns_theta_full 25.00
_diffrn_reflns_theta_max 25.00
_diffrn_reflns_theta_min 2.32
_exptl_absorpt_coefficient_mu 3.188
_exptl_absorpt_correction_T_max 0.465
_exptl_absorpt_correction_T_min 0.419
_exptl_absorpt_correction_type empirical
_exptl_absorpt_process_details 'ABSCOR by T.Higashi 8 March, 1995'
_exptl_crystal_colour 'dark green'
_exptl_crystal_density_diffrn 2.680
_exptl_crystal_density_method 'not measured'
_exptl_crystal_description block
_exptl_crystal_F_000 1929
_exptl_crystal_size_max 0.27
_exptl_crystal_size_mid 0.2
_exptl_crystal_size_min 0.24
_refine_diff_density_max 2.028
_refine_diff_density_min -1.117
_refine_diff_density_rms 0.196
_refine_ls_extinction_method none
_refine_ls_goodness_of_fit_ref 1.060
_refine_ls_hydrogen_treatment mixed
_refine_ls_matrix_type full
_refine_ls_number_parameters 667
_refine_ls_number_reflns 8659
_refine_ls_number_restraints 315
_refine_ls_restrained_S_all 1.067
_refine_ls_R_factor_all 0.0479
_refine_ls_R_factor_gt 0.0438
_refine_ls_shift/su_max 0.001
_refine_ls_shift/su_mean 0.000
_refine_ls_structure_factor_coef Fsqd
_refine_ls_weighting_details 'calc w=1/[\s^2^(Fo^2^)+(0.0568P)^2^+28.5254P] where P=(Fo^2^+2Fc^2^)/3'
_refine_ls_weighting_scheme calc
_refine_ls_wR_factor_gt 0.1206
_refine_ls_wR_factor_ref 0.1237
_reflns_number_gt 7804
_reflns_number_total 8659
_reflns_threshold_expression >2sigma(I)
_cod_data_source_file c7dt01302g2.cif
_cod_data_source_block 1
_cod_original_sg_symbol_H-M P-1
_cod_original_formula_sum 'C9 H50 Co2 Mo10 N5.50 O43.50'
_cod_database_code 7043188

loop_
_symmetry_equiv_pos_as_xyz
'x, y, z'
'-x, -y, -z'

loop_
_atom_site_label
_atom_site_type_symbol
_atom_site_fract_x
_atom_site_fract_y
_atom_site_fract_z
_atom_site_U_iso_or_equiv
_atom_site_adp_type
_atom_site_occupancy
_atom_site_symmetry_multiplicity
_atom_site_calc_flag
_atom_site_refinement_flags
Mo10 Mo 0.56371(4) 0.13046(5) 0.34098(4) 0.01374(14) Uani 1 1 d .
Mo9 Mo 0.56331(4) 0.36810(5) 0.15807(4) 0.01356(14) Uani 1 1 d .
Mo8 Mo 0.56171(5) 0.46861(5) 0.31765(4) 0.01800(15) Uani 1 1 d .
Mo7 Mo 0.91290(4) 0.37951(5) 0.16272(4) 0.01572(15) Uani 1 1 d .
Mo6 Mo 0.92462(5) 0.21000(5) 0.44843(4) 0.02104(16) Uani 1 1 d .
Mo5 Mo 0.54713(5) 0.03507(5) 0.18080(4) 0.01852(15) Uani 1 1 d .
Mo4 Mo 0.90887(5) 0.10804(5) 0.29355(4) 0.01760(15) Uani 1 1 d .
Mo3 Mo 0.91357(5) 0.27977(5) 0.00500(4) 0.02113(16) Uani 1 1 d .
Mo2 Mo 0.75495(5) 0.40030(5) 0.45750(4) 0.02079(16) Uani 1 1 d .
Mo1 Mo 0.73318(5) 0.09935(6) 0.01514(5) 0.02486(17) Uani 1 1 d .
Co2 Co 0.73445(7) 0.20471(7) 0.17153(6) 0.0128(2) Uani 1 1 d .
Co1 Co 0.73944(7) 0.28918(7) 0.30587(6) 0.0125(2) Uani 1 1 d .
O38 O 0.7366(4) 0.3432(4) 0.1799(3) 0.0148(10) Uani 1 1 d U
O37 O 0.7363(3) 0.1500(4) 0.2984(3) 0.0151(10) Uani 1 1 d U
O36 O 0.7341(4) 0.4357(4) 0.3102(3) 0.0190(10) Uani 1 1 d U
O35 O 0.7415(4) 0.2588(4) 0.0397(3) 0.0179(10) Uani 1 1 d U
O34 O 1.0438(4) 0.3681(5) 0.1644(4) 0.0271(12) Uani 1 1 d U
O33 O 0.7529(4) 0.2367(4) 0.4363(3) 0.0183(10) Uani 1 1 d U
O32 O 0.5925(3) 0.2911(4) 0.3095(3) 0.0133(9) Uani 1 1 d U
O31 O 0.7214(4) 0.0595(4) 0.1661(3) 0.0193(11) Uani 1 1 d U
O30 O 0.5937(4) 0.4226(4) 0.0435(3) 0.0251(12) Uani 1 1 d U
O29 O 0.5976(4) 0.0731(4) 0.4512(3) 0.0225(11) Uani 1 1 d U
O28 O 0.5875(4) 0.2073(4) 0.1864(3) 0.0143(10) Uani 1 1 d U
O27 O 0.8853(4) 0.5044(4) 0.1723(4) 0.0242(11) Uani 1 1 d U
O26 O 0.8820(4) 0.2088(4) 0.1652(3) 0.0164(10) Uani 1 1 d U
O25 O 0.6070(4) 0.3961(4) 0.4394(3) 0.0221(11) Uani 1 1 d U
O24 O 0.8871(4) 0.2792(4) 0.2941(3) 0.0165(10) Uani 1 1 d U
O23 O 0.7441(5) 0.3329(5) 0.5727(4) 0.0338(14) Uani 1 1 d U
O22 O 0.8960(4) 0.0851(4) 0.4186(3) 0.0226(11) Uani 1 1 d U
O21 O 0.5783(4) 0.4909(4) 0.1915(3) 0.0182(10) Uani 1 1 d U
O20 O 1.0374(4) 0.1109(5) 0.2773(4) 0.0317(13) Uani 1 1 d DU
O19 O 0.4192(4) 0.0714(5) 0.1783(4) 0.0308(13) Uani 1 1 d U
O18 O 0.8956(4) 0.3640(4) 0.4296(4) 0.0229(11) Uani 1 1 d U
O17 O 0.5719(5) 0.6057(5) 0.3007(4) 0.0312(13) Uani 1 1 d U
O16 O 1.0416(5) 0.2547(5) 0.0173(4) 0.0382(15) Uani 1 1 d U
O15 O 0.8937(4) 0.4055(4) 0.0404(3) 0.0187(10) Uani 1 1 d U
O14 O 0.4314(4) 0.3585(4) 0.1698(4) 0.0231(11) Uani 1 1 d U
O13 O 0.4323(4) 0.1440(4) 0.3458(4) 0.0240(11) Uani 1 1 d U
O12 O 0.5722(4) 0.0086(4) 0.3044(3) 0.0201(11) Uani 1 1 d U
O11 O 0.4345(4) 0.4409(5) 0.3390(4) 0.0327(13) Uani 1 1 d DU
O10 O 0.8762(4) 0.1302(4) 0.0218(4) 0.0280(12) Uani 1 1 d U
O9 O 0.8734(4) -0.0171(4) 0.2923(4) 0.0257(12) Uani 1 1 d U
O8 O 0.5879(4) 0.1083(5) 0.0534(3) 0.0246(12) Uani 1 1 d U
O7 O 0.8999(5) 0.3507(5) -0.1086(4) 0.0374(14) Uani 1 1 d U
O6 O 0.7742(5) 0.5364(5) 0.4373(4) 0.0356(14) Uani 1 1 d U
O5 O 0.5504(5) -0.1011(5) 0.1936(4) 0.0323(13) Uani 1 1 d U
O4 O 0.9165(5) 0.1468(5) 0.5642(4) 0.0384(15) Uani 1 1 d U
O3 O 1.0534(4) 0.2278(5) 0.4167(4) 0.0344(14) Uani 1 1 d U
O2 O 0.7175(5) 0.1670(6) -0.0975(4) 0.0434(16) Uani 1 1 d DU
O1 O 0.7482(5) -0.0374(5) 0.0339(5) 0.0454(16) Uani 1 1 d U
N4 N 0.5002(6) 0.2609(6) 0.5987(5) 0.0346(17) Uani 1 1 d .
H4C H 0.5065 0.2898 0.6400 0.052 Uiso 1 1 calc R
H4D H 0.5297 0.3059 0.5458 0.052 Uiso 1 1 calc R
H4E H 0.5311 0.1947 0.6168 0.052 Uiso 1 1 calc R
C9 C 0.3746(7) 0.1992(7) 0.5182(5) 0.0298(18) Uani 1 1 d .
H8A H 0.3908 0.2546 0.4577 0.036 Uiso 1 1 calc R
H8B H 0.4211 0.1364 0.5284 0.036 Uiso 1 1 calc R
N3 N 0.2452(6) 0.1044(6) 0.4647(5) 0.0379(18) Uani 1 1 d .
H3C H 0.1791 0.0839 0.4718 0.057 Uiso 1 1 calc R
H3D H 0.2855 0.0444 0.4783 0.057 Uiso 1 1 calc R
H3E H 0.2594 0.1503 0.4073 0.057 Uiso 1 1 calc R
N2 N 0.2471(6) 0.4107(7) 0.0643(5) 0.041(2) Uani 1 1 d .
H2C H 0.1845 0.4416 0.0605 0.062 Uiso 1 1 calc R
H2D H 0.2949 0.4622 0.0555 0.062 Uiso 1 1 calc R
H2E H 0.2523 0.3568 0.1191 0.062 Uiso 1 1 calc R
N1 N 0.4857(6) 0.2426(7) -0.0988(5) 0.0403(19) Uani 1 1 d .
H1C H 0.4885 0.2155 -0.1419 0.060 Uiso 1 1 calc R
H1D H 0.5133 0.1937 -0.0492 0.060 Uiso 1 1 calc R
H1E H 0.5210 0.3060 -0.1184 0.060 Uiso 1 1 calc R
C8 C 0.3674(7) 0.3098(7) -0.0042(6) 0.0317(19) Uani 1 1 d .
H7A H 0.3753 0.2503 0.0549 0.038 Uiso 1 1 calc R
H7B H 0.4213 0.3642 -0.0145 0.038 Uiso 1 1 calc R
N5 N 1.0673(7) 0.4798(7) 0.3002(5) 0.045(2) Uani 1 1 d .
H5C H 1.1084 0.4222 0.3051 0.067 Uiso 1 1 calc R
H5D H 1.0703 0.5287 0.2429 0.067 Uiso 1 1 calc R
H5E H 1.0025 0.4562 0.3169 0.067 Uiso 1 1 calc R
C7 C 0.3885(7) 0.2481(7) 0.5878(6) 0.034(2) Uani 1 1 d .
H5A H 0.3546 0.3201 0.5691 0.040 Uiso 1 1 calc R
H5B H 0.3561 0.1999 0.6457 0.040 Uiso 1 1 calc R
C6 C 0.3767(7) 0.2638(7) -0.0770(6) 0.037(2) Uani 1 1 d .
H4A H 0.3381 0.1949 -0.0568 0.044 Uiso 1 1 calc R
H4B H 0.3465 0.3162 -0.1314 0.044 Uiso 1 1 calc R
C5 C 0.2633(7) 0.3633(9) -0.0064(7) 0.047(3) Uani 1 1 d .
H3A H 0.2562 0.4221 -0.0658 0.056 Uiso 1 1 calc R
H3B H 0.2102 0.3084 0.0028 0.056 Uiso 1 1 calc R
C4 C 0.2645(7) 0.1618(10) 0.5260(7) 0.048(3) Uani 1 1 d .
H2A H 0.2474 0.1118 0.5882 0.058 Uiso 1 1 calc R
H2B H 0.2191 0.2261 0.5118 0.058 Uiso 1 1 calc R
C3 C 1.1013(10) 0.5325(11) 0.3588(8) 0.061(3) Uani 1 1 d .
H1A H 1.1724 0.5565 0.3411 0.073 Uiso 1 1 calc R
H1B H 1.0993 0.4782 0.4210 0.073 Uiso 1 1 calc R
C2 C 1.0359(10) 0.6307(12) 0.3546(8) 0.063(3) Uani 1 1 d .
H10A H 1.0406 0.6428 0.4103 0.076 Uiso 1 1 calc R
H10B H 0.9641 0.6157 0.3495 0.076 Uiso 1 1 calc R
C1 C 1.0719(13) 0.7370(13) 0.2721(10) 0.087(5) Uani 1 1 d .
H11A H 1.1447 0.7494 0.2760 0.104 Uiso 1 1 calc R
H11B H 1.0644 0.7255 0.2165 0.104 Uiso 1 1 calc R
N6 N 1.0146(12) 0.8325(12) 0.2683(10) 0.036(3) Uani 0.50 1 d PU
H6A H 1.0375 0.8913 0.2202 0.053 Uiso 0.50 1 calc PR
H6B H 1.0225 0.8443 0.3186 0.053 Uiso 0.50 1 calc PR
H6C H 0.9480 0.8220 0.2636 0.053 Uiso 0.50 1 calc PR
OW9 O 0.6552(7) 0.4082(7) -0.1426(6) 0.061(2) Uani 1 1 d U
OW8 O 0.6641(6) 0.0884(7) 0.6241(6) 0.062(2) Uani 1 1 d U
OW7 O 1.2455(5) 0.2025(7) 0.2283(6) 0.067(2) Uani 1 1 d DU
OW6 O 0.2452(6) 0.3541(8) 0.3022(6) 0.076(3) Uani 1 1 d DU
OW5 O 0.641(2) 0.303(2) -0.2791(11) 0.051(7) Uani 0.25 1 d PDU
OW4 O 1.0220(15) 0.9674(16) 0.0990(13) 0.080(5) Uani 0.50 1 d PU
OW3 O 1.1478(19) 0.047(2) 0.1307(17) 0.036(6) Uani 0.25 1 d PU
OW2 O 0.799(2) 0.767(2) 0.238(2) 0.050(7) Uani 0.25 1 d PU
OW1 O 0.790(2) 0.037(3) 0.780(2) 0.053(7) Uani 0.25 1 d PU

loop_
_atom_site_aniso_label
_atom_site_aniso_U_11
_atom_site_aniso_U_22
_atom_site_aniso_U_33
_atom_site_aniso_U_23
_atom_site_aniso_U_13
_atom_site_aniso_U_12
Mo10 0.0129(3) 0.0138(3) 0.0138(3) -0.0048(2) 0.0008(2) -0.0019(2)
Mo9 0.0125(3) 0.0136(3) 0.0146(3) -0.0053(2) -0.0027(2) 0.0006(2)
Mo8 0.0191(3) 0.0181(3) 0.0186(3) -0.0092(3) -0.0018(2) 0.0033(2)
Mo7 0.0125(3) 0.0176(3) 0.0160(3) -0.0054(2) 0.0000(2) -0.0038(2)
Mo6 0.0173(3) 0.0235(3) 0.0216(3) -0.0072(3) -0.0073(2) 0.0013(3)
Mo5 0.0205(3) 0.0183(3) 0.0176(3) -0.0078(3) 0.0000(2) -0.0053(2)
Mo4 0.0143(3) 0.0171(3) 0.0191(3) -0.0048(2) -0.0003(2) 0.0030(2)
Mo3 0.0192(3) 0.0246(3) 0.0205(3) -0.0105(3) 0.0062(2) -0.0046(3)
Mo2 0.0222(3) 0.0241(3) 0.0204(3) -0.0129(3) -0.0053(3) 0.0002(3)
Mo1 0.0297(4) 0.0267(4) 0.0238(4) -0.0168(3) 0.0071(3) -0.0079(3)
Co2 0.0115(4) 0.0134(5) 0.0142(5) -0.0064(4) 0.0001(3) -0.0007(3)
Co1 0.0112(4) 0.0140(5) 0.0133(4) -0.0061(4) -0.0020(3) 0.0000(3)
O38 0.014(2) 0.016(2) 0.015(2) -0.0075(18) -0.0044(17) -0.0008(17)
O37 0.012(2) 0.016(2) 0.019(2) -0.0082(18) -0.0004(17) -0.0003(17)
O36 0.020(2) 0.018(2) 0.023(2) -0.0110(19) -0.0027(19) -0.0004(18)
O35 0.018(2) 0.022(2) 0.016(2) -0.0094(19) 0.0018(18) -0.0019(18)
O34 0.019(2) 0.033(3) 0.030(3) -0.012(2) -0.001(2) -0.003(2)
O33 0.016(2) 0.022(2) 0.018(2) -0.0078(19) -0.0033(18) -0.0003(18)
O32 0.013(2) 0.011(2) 0.015(2) -0.0034(17) -0.0026(17) 0.0004(17)
O31 0.021(2) 0.018(2) 0.023(2) -0.0115(19) -0.0011(19) -0.0014(19)
O30 0.028(3) 0.027(3) 0.018(2) -0.006(2) -0.004(2) 0.006(2)
O29 0.025(2) 0.025(2) 0.018(2) -0.008(2) -0.0015(19) 0.000(2)
O28 0.014(2) 0.014(2) 0.016(2) -0.0056(18) -0.0006(17) -0.0038(17)
O27 0.025(2) 0.020(2) 0.027(3) -0.009(2) -0.002(2) -0.005(2)
O26 0.013(2) 0.017(2) 0.018(2) -0.0069(18) 0.0027(18) 0.0018(18)
O25 0.022(2) 0.025(2) 0.021(2) -0.011(2) -0.0001(19) 0.003(2)
O24 0.014(2) 0.017(2) 0.015(2) -0.0033(18) -0.0024(17) 0.0001(18)
O23 0.036(3) 0.046(3) 0.023(3) -0.016(2) -0.007(2) -0.001(2)
O22 0.021(2) 0.026(2) 0.022(2) -0.010(2) -0.0073(19) 0.006(2)
O21 0.022(2) 0.014(2) 0.019(2) -0.0065(18) -0.0082(19) 0.0063(18)
O20 0.022(3) 0.033(3) 0.035(3) -0.008(2) -0.002(2) 0.005(2)
O19 0.021(3) 0.036(3) 0.033(3) -0.011(2) -0.004(2) -0.008(2)
O18 0.023(2) 0.021(2) 0.027(3) -0.011(2) -0.004(2) -0.003(2)
O17 0.044(3) 0.025(3) 0.032(3) -0.019(2) -0.003(2) 0.003(2)
O16 0.026(3) 0.044(3) 0.046(3) -0.021(3) 0.006(2) -0.003(2)
O15 0.020(2) 0.019(2) 0.020(2) -0.0103(19) 0.0017(19) -0.0061(18)
O14 0.017(2) 0.025(2) 0.026(2) -0.010(2) -0.0024(19) 0.0028(19)
O13 0.018(2) 0.026(2) 0.028(3) -0.010(2) 0.000(2) -0.001(2)
O12 0.022(2) 0.016(2) 0.027(2) -0.013(2) 0.0024(19) -0.0045(19)
O11 0.027(3) 0.035(3) 0.034(3) -0.013(2) -0.001(2) 0.004(2)
O10 0.029(3) 0.025(3) 0.032(3) -0.014(2) 0.009(2) -0.001(2)
O9 0.027(3) 0.021(2) 0.028(3) -0.008(2) -0.002(2) 0.004(2)
O8 0.025(3) 0.029(3) 0.021(2) -0.011(2) -0.003(2) -0.006(2)
O7 0.045(3) 0.043(3) 0.028(3) -0.019(2) 0.006(2) -0.011(3)
O6 0.039(3) 0.031(3) 0.044(3) -0.021(2) -0.007(2) -0.002(2)
O5 0.045(3) 0.028(3) 0.029(3) -0.015(2) -0.001(2) -0.005(2)
O4 0.045(3) 0.040(3) 0.032(3) -0.014(2) -0.010(2) 0.005(3)
O3 0.020(3) 0.039(3) 0.043(3) -0.014(2) -0.009(2) 0.001(2)
O2 0.047(3) 0.056(3) 0.031(3) -0.020(3) -0.002(2) -0.008(3)
O1 0.049(3) 0.037(3) 0.058(3) -0.028(3) 0.010(3) -0.005(3)
N4 0.043(4) 0.038(4) 0.025(4) -0.015(3) 0.002(3) 0.002(3)
C9 0.033(5) 0.025(4) 0.024(4) -0.002(3) 0.001(3) 0.003(3)
N3 0.026(4) 0.040(4) 0.040(4) -0.007(4) -0.003(3) -0.002(3)
N2 0.024(4) 0.044(5) 0.039(4) 0.000(4) 0.003(3) 0.005(3)
N1 0.054(5) 0.039(4) 0.033(4) -0.019(4) -0.010(4) 0.003(4)
C8 0.032(5) 0.029(4) 0.027(4) -0.002(3) -0.010(3) -0.007(4)
N5 0.054(5) 0.043(5) 0.034(4) -0.011(4) -0.007(4) -0.012(4)
C7 0.033(5) 0.030(5) 0.037(5) -0.014(4) 0.008(4) 0.005(4)
C6 0.043(5) 0.027(5) 0.039(5) -0.010(4) -0.015(4) -0.011(4)
C5 0.028(5) 0.057(6) 0.055(6) -0.019(5) -0.015(4) -0.006(4)
C4 0.025(5) 0.073(7) 0.042(6) -0.019(5) 0.006(4) -0.003(5)
C3 0.063(8) 0.081(9) 0.054(7) -0.039(6) -0.008(6) -0.026(6)
C2 0.056(7) 0.096(10) 0.061(8) -0.054(8) -0.006(6) 0.002(7)
C1 0.117(13) 0.092(11) 0.070(9) -0.052(9) -0.028(9) 0.055(10)
N6 0.038(4) 0.036(4) 0.035(4) -0.018(3) -0.003(2) 0.008(2)
OW9 0.066(4) 0.053(4) 0.060(4) -0.016(3) -0.007(3) 0.005(3)
OW8 0.058(4) 0.057(4) 0.066(4) -0.019(3) 0.003(3) -0.012(3)
OW7 0.056(3) 0.063(3) 0.076(4) -0.020(3) -0.001(3) -0.004(3)
OW6 0.059(4) 0.093(5) 0.075(4) -0.032(4) 0.003(3) -0.004(3)
OW5 0.050(8) 0.051(8) 0.051(8) -0.021(4) -0.001(4) -0.001(4)
OW4 0.079(6) 0.079(6) 0.079(6) -0.030(4) -0.001(3) 0.009(3)
OW3 0.037(6) 0.036(6) 0.036(6) -0.015(3) 0.000(2) 0.002(2)
OW2 0.049(8) 0.051(8) 0.053(8) -0.023(5) -0.008(5) -0.003(5)
OW1 0.053(9) 0.055(8) 0.056(8) -0.027(5) -0.002(5) -0.004(5)

loop_
_atom_type_symbol
_atom_type_description
_atom_type_scat_dispersion_real
_atom_type_scat_dispersion_imag
_atom_type_scat_source
C C 0.0033 0.0016 'International Tables Vol C Tables 4.2.6.8 and 6.1.1.4'
H H 0.0000 0.0000 'International Tables Vol C Tables 4.2.6.8 and 6.1.1.4'
N N 0.0061 0.0033 'International Tables Vol C Tables 4.2.6.8 and 6.1.1.4'
O O 0.0106 0.0060 'International Tables Vol C Tables 4.2.6.8 and 6.1.1.4'
Co Co 0.3494 0.9721 'International Tables Vol C Tables 4.2.6.8 and 6.1.1.4'
Mo Mo -1.6832 0.6857 'International Tables Vol C Tables 4.2.6.8 and 6.1.1.4'

loop_
_geom_angle_atom_site_label_1
_geom_angle_atom_site_label_2
_geom_angle_atom_site_label_3
_geom_angle
O29 Mo10 O13 105.8(3)
O29 Mo10 O12 103.4(2)
O13 Mo10 O12 98.2(2)
O29 Mo10 O32 101.1(2)
O13 Mo10 O32 95.3(2)
O12 Mo10 O32 147.5(2)
O29 Mo10 O28 157.4(2)
O13 Mo10 O28 96.8(2)
O12 Mo10 O28 74.42(19)
O32 Mo10 O28 74.77(18)
O29 Mo10 O37 87.8(2)
O13 Mo10 O37 165.0(2)
O12 Mo10 O37 84.44(19)
O32 Mo10 O37 75.44(18)
O28 Mo10 O37 69.55(17)
O29 Mo10 Co1 87.04(18)
O13 Mo10 Co1 133.84(18)
O12 Mo10 Co1 122.15(15)
O32 Mo10 Co1 38.56(13)
O28 Mo10 Co1 75.94(11)
O37 Mo10 Co1 38.58(12)
O14 Mo9 O30 105.8(3)
O14 Mo9 O21 98.3(2)
O30 Mo9 O21 103.5(2)
O14 Mo9 O28 95.3(2)
O30 Mo9 O28 100.3(2)
O21 Mo9 O28 148.09(19)
O14 Mo9 O32 96.8(2)
O30 Mo9 O32 157.2(2)
O21 Mo9 O32 74.95(18)
O28 Mo9 O32 74.87(18)
O14 Mo9 O38 164.7(2)
O30 Mo9 O38 88.1(2)
O21 Mo9 O38 84.35(19)
O28 Mo9 O38 75.50(18)
O32 Mo9 O38 69.19(16)
O14 Mo9 Co2 133.96(18)
O30 Mo9 Co2 86.41(18)
O21 Mo9 Co2 122.23(15)
O28 Mo9 Co2 38.73(13)
O32 Mo9 Co2 76.03(12)
O38 Mo9 Co2 38.57(12)
O11 Mo8 O17 104.7(3)
O11 Mo8 O21 101.2(3)
O17 Mo8 O21 96.2(2)
O11 Mo8 O25 99.0(3)
O17 Mo8 O25 101.4(3)
O21 Mo8 O25 148.7(2)
O11 Mo8 O36 158.5(2)
O17 Mo8 O36 96.1(2)
O21 Mo8 O36 81.35(19)
O25 Mo8 O36 71.3(2)
O11 Mo8 O32 90.4(2)
O17 Mo8 O32 162.5(2)
O21 Mo8 O32 71.88(18)
O25 Mo8 O32 84.41(19)
O36 Mo8 O32 69.89(17)
O34 Mo7 O27 104.7(3)
O34 Mo7 O15 100.8(2)
O27 Mo7 O15 105.4(2)
O34 Mo7 O24 94.8(2)
O27 Mo7 O24 98.0(2)
O15 Mo7 O24 147.3(2)
O34 Mo7 O26 97.0(2)
O27 Mo7 O26 157.4(2)
O15 Mo7 O26 75.86(19)
O24 Mo7 O26 73.86(19)
O34 Mo7 O38 164.5(2)
O27 Mo7 O38 88.5(2)
O15 Mo7 O38 83.11(19)
O24 Mo7 O38 74.96(18)
O26 Mo7 O38 69.16(17)
O34 Mo7 Co1 133.50(19)
O27 Mo7 Co1 84.89(18)
O15 Mo7 Co1 120.71(15)
O24 Mo7 Co1 38.72(13)
O26 Mo7 Co1 75.67(12)
O38 Mo7 Co1 38.15(11)
O4 Mo6 O3 106.3(3)
O4 Mo6 O22 99.8(3)
O3 Mo6 O22 100.3(3)
O4 Mo6 O18 101.5(3)
O3 Mo6 O18 96.3(3)
O22 Mo6 O18 148.0(2)
O4 Mo6 O33 94.5(3)
O3 Mo6 O33 158.0(2)
O22 Mo6 O33 82.4(2)
O18 Mo6 O33 72.4(2)
O4 Mo6 O24 163.7(3)
O3 Mo6 O24 89.3(2)
O22 Mo6 O24 72.20(19)
O18 Mo6 O24 80.9(2)
O33 Mo6 O24 70.65(17)
O5 Mo5 O19 105.8(3)
O5 Mo5 O12 96.6(2)
O19 Mo5 O12 100.4(2)
O5 Mo5 O8 100.9(3)
O19 Mo5 O8 99.8(3)
O12 Mo5 O8 148.5(2)
O5 Mo5 O31 96.1(2)
O19 Mo5 O31 157.7(2)
O12 Mo5 O31 80.9(2)
O8 Mo5 O31 71.3(2)
O5 Mo5 O28 163.1(2)
O19 Mo5 O28 89.0(2)
O12 Mo5 O28 72.25(18)
O8 Mo5 O28 84.2(2)
O31 Mo5 O28 70.06(17)
O20 Mo4 O9 104.6(3)
O20 Mo4 O22 100.1(3)
O9 Mo4 O22 104.1(2)
O20 Mo4 O26 95.2(2)
O9 Mo4 O26 99.8(2)
O22 Mo4 O26 147.1(2)
O20 Mo4 O24 97.8(2)
O9 Mo4 O24 157.3(2)
O22 Mo4 O24 75.1(2)
O26 Mo4 O24 74.17(18)
O20 Mo4 O37 166.1(2)
O9 Mo4 O37 87.5(2)
O22 Mo4 O37 83.10(19)
O26 Mo4 O37 75.71(18)
O24 Mo4 O37 69.76(17)
O20 Mo4 Co2 134.0(2)
O9 Mo4 Co2 85.55(18)
O22 Mo4 Co2 121.12(15)
O26 Mo4 Co2 38.86(13)
O24 Mo4 Co2 76.10(12)
O37 Mo4 Co2 38.72(12)
O16 Mo3 O7 106.1(3)
O16 Mo3 O10 96.3(3)
O7 Mo3 O10 101.8(3)
O16 Mo3 O15 101.7(3)
O7 Mo3 O15 97.3(3)
O10 Mo3 O15 148.9(2)
O16 Mo3 O35 158.3(3)
O7 Mo3 O35 94.2(3)
O10 Mo3 O35 71.6(2)
O15 Mo3 O35 82.81(19)
O16 Mo3 O26 90.7(3)
O7 Mo3 O26 161.9(2)
O10 Mo3 O26 82.6(2)
O15 Mo3 O26 72.11(18)
O35 Mo3 O26 70.37(17)
O6 Mo2 O23 105.7(3)
O6 Mo2 O18 97.9(3)
O23 Mo2 O18 101.9(3)
O6 Mo2 O25 102.8(3)
O23 Mo2 O25 95.6(3)
O18 Mo2 O25 148.1(2)
O6 Mo2 O36 93.3(2)
O23 Mo2 O36 159.0(2)
O18 Mo2 O36 83.8(2)
O25 Mo2 O36 71.02(19)
O6 Mo2 O33 160.8(2)
O23 Mo2 O33 92.3(2)
O18 Mo2 O33 71.51(19)
O25 Mo2 O33 81.41(19)
O36 Mo2 O33 70.09(17)
O1 Mo1 O2 106.2(3)
O1 Mo1 O10 97.2(3)
O2 Mo1 O10 101.1(3)
O1 Mo1 O8 102.8(3)
O2 Mo1 O8 95.8(3)
O10 Mo1 O8 149.0(2)
O1 Mo1 O31 91.4(3)
O2 Mo1 O31 160.2(3)
O10 Mo1 O31 85.0(2)
O8 Mo1 O31 71.1(2)
O1 Mo1 O35 158.8(3)
O2 Mo1 O35 93.8(3)
O10 Mo1 O35 71.5(2)
O8 Mo1 O35 81.6(2)
O31 Mo1 O35 70.14(17)
O38 Co2 O37 83.6(2)
O38 Co2 O28 88.4(2)
O37 Co2 O28 87.2(2)
O38 Co2 O26 87.1(2)
O37 Co2 O26 88.8(2)
O28 Co2 O26 174.3(2)
O38 Co2 O31 175.7(2)
O37 Co2 O31 95.2(2)
O28 Co2 O31 87.5(2)
O26 Co2 O31 97.0(2)
O38 Co2 O35 97.3(2)
O37 Co2 O35 176.5(2)
O28 Co2 O35 96.2(2)
O26 Co2 O35 87.8(2)
O31 Co2 O35 84.1(2)
O38 Co2 Co1 41.70(14)
O37 Co2 Co1 41.94(14)
O28 Co2 Co1 87.33(14)
O26 Co2 Co1 87.00(15)
O31 Co2 Co1 137.04(15)
O35 Co2 Co1 138.84(15)
O38 Co2 Mo9 49.82(14)
O37 Co2 Mo9 95.04(14)
O28 Co2 Mo9 40.80(14)
O26 Co2 Mo9 135.76(15)
O31 Co2 Mo9 126.35(15)
O35 Co2 Mo9 88.14(15)
Co1 Co2 Mo9 68.19(3)
O38 Co2 Mo4 95.22(14)
O37 Co2 Mo4 49.81(14)
O28 Co2 Mo4 135.89(14)
O26 Co2 Mo4 41.31(14)
O31 Co2 Mo4 87.14(15)
O35 Co2 Mo4 126.64(15)
Co1 Co2 Mo4 68.03(3)
Mo9 Co2 Mo4 136.21(4)
O38 Co1 O37 83.9(2)
O38 Co1 O32 87.3(2)
O37 Co1 O32 88.5(2)
O38 Co1 O24 88.9(2)
O37 Co1 O24 86.6(2)
O32 Co1 O24 174.1(2)
O38 Co1 O36 94.4(2)
O37 Co1 O36 176.3(2)
O32 Co1 O36 88.2(2)
O24 Co1 O36 96.6(2)
O38 Co1 O33 175.8(2)
O37 Co1 O33 97.6(2)
O32 Co1 O33 96.7(2)
O24 Co1 O33 87.2(2)
O36 Co1 O33 84.4(2)
O38 Co1 Co2 41.81(15)
O37 Co1 Co2 42.09(15)
O32 Co1 Co2 87.44(14)
O24 Co1 Co2 86.71(15)
O36 Co1 Co2 136.10(15)
O33 Co1 Co2 139.52(15)
O38 Co1 Mo10 94.91(15)
O37 Co1 Mo10 49.72(14)
O32 Co1 Mo10 40.93(14)
O24 Co1 Mo10 135.13(15)
O36 Co1 Mo10 127.43(15)
O33 Co1 Mo10 89.06(15)
Co2 Co1 Mo10 68.14(3)
O38 Co1 Mo7 50.37(14)
O37 Co1 Mo7 95.19(15)
O32 Co1 Mo7 136.50(14)
O24 Co1 Mo7 40.99(14)
O36 Co1 Mo7 86.13(15)
O33 Co1 Mo7 125.45(15)
Co2 Co1 Mo7 68.11(3)
Mo10 Co1 Mo7 136.25(4)
Co1 O38 Co2 96.5(2)
Co1 O38 Mo9 102.2(2)
Co2 O38 Mo9 91.60(19)
Co1 O38 Mo7 91.48(18)
Co2 O38 Mo7 101.3(2)
Mo9 O38 Mo7 160.0(2)
Co1 O37 Co2 96.0(2)
Co1 O37 Mo10 91.70(19)
Co2 O37 Mo10 101.9(2)
Co1 O37 Mo4 101.7(2)
Co2 O37 Mo4 91.47(19)
Mo10 O37 Mo4 160.0(2)
Co1 O36 Mo2 103.5(2)
Co1 O36 Mo8 102.6(2)
Mo2 O36 Mo8 94.90(19)
Co2 O35 Mo3 102.3(2)
Co2 O35 Mo1 102.7(2)
Mo3 O35 Mo1 94.01(18)
Co1 O33 Mo6 102.4(2)
Co1 O33 Mo2 102.0(2)
Mo6 O33 Mo2 93.64(18)
Co1 O32 Mo10 100.5(2)
Co1 O32 Mo9 101.1(2)
Mo10 O32 Mo9 101.96(19)
Co1 O32 Mo8 99.35(19)
Mo10 O32 Mo8 154.6(2)
Mo9 O32 Mo8 89.61(15)
Co2 O31 Mo1 103.0(2)
Co2 O31 Mo5 102.1(2)
Mo1 O31 Mo5 94.69(18)
Co2 O28 Mo9 100.5(2)
Co2 O28 Mo10 101.1(2)
Mo9 O28 Mo10 102.3(2)
Co2 O28 Mo5 100.3(2)
Mo9 O28 Mo5 153.2(2)
Mo10 O28 Mo5 89.95(16)
Co2 O26 Mo4 99.8(2)
Co2 O26 Mo7 102.2(2)
Mo4 O26 Mo7 102.8(2)
Co2 O26 Mo3 99.4(2)
Mo4 O26 Mo3 154.3(2)
Mo7 O26 Mo3 89.51(16)
Mo8 O25 Mo2 117.9(3)
Co1 O24 Mo7 100.3(2)
Co1 O24 Mo4 101.7(2)
Mo7 O24 Mo4 103.1(2)
Co1 O24 Mo6 99.7(2)
Mo7 O24 Mo6 153.1(2)
Mo4 O24 Mo6 90.22(16)
Mo4 O22 Mo6 117.0(3)
Mo9 O21 Mo8 119.4(2)
Mo2 O18 Mo6 117.1(3)
Mo7 O15 Mo3 117.1(3)
Mo10 O12 Mo5 118.6(3)
Mo1 O10 Mo3 118.4(3)
Mo5 O8 Mo1 118.2(3)
C4 C9 C7 108.9(7)
C5 C8 C6 108.9(7)
N4 C7 C9 111.0(7)
N1 C6 C8 111.7(7)
N2 C5 C8 112.5(7)
N3 C4 C9 112.9(8)
N5 C3 C2 112.9(10)
C3 C2 C1 110.7(10)
N6 C1 C2 112.3(13)

loop_
_geom_bond_atom_site_label_1
_geom_bond_atom_site_label_2
_geom_bond_distance
_geom_bond_site_symmetry_2
Mo10 O29 1.708(5) .
Mo10 O13 1.706(5) .
Mo10 O12 1.899(5) .
Mo10 O32 1.997(5) .
Mo10 O28 2.283(5) .
Mo10 O37 2.287(5) .
Mo10 Co1 2.9964(11) .
Mo9 O14 1.709(5) .
Mo9 O30 1.712(5) .
Mo9 O21 1.897(5) .
Mo9 O28 1.988(5) .
Mo9 O32 2.286(5) .
Mo9 O38 2.287(5) .
Mo9 Co2 2.9919(11) .
Mo8 O11 1.681(5) .
Mo8 O17 1.710(5) .
Mo8 O21 1.925(5) .
Mo8 O25 1.927(5) .
Mo8 O36 2.266(5) .
Mo8 O32 2.395(5) .
Mo7 O34 1.698(5) .
Mo7 O27 1.723(5) .
Mo7 O15 1.885(5) .
Mo7 O24 2.009(5) .
Mo7 O26 2.261(5) .
Mo7 O38 2.322(5) .
Mo7 Co1 3.0139(11) .
Mo6 O4 1.708(6) .
Mo6 O3 1.708(6) .
Mo6 O22 1.923(5) .
Mo6 O18 1.943(5) .
Mo6 O33 2.250(5) .
Mo6 O24 2.354(5) .
Mo5 O5 1.708(6) .
Mo5 O19 1.709(6) .
Mo5 O12 1.919(5) .
Mo5 O8 1.931(5) .
Mo5 O31 2.273(5) .
Mo5 O28 2.360(5) .
Mo4 O20 1.668(5) .
Mo4 O9 1.719(5) .
Mo4 O22 1.903(5) .
Mo4 O26 2.007(5) .
Mo4 O24 2.249(5) .
Mo4 O37 2.290(5) .
Mo4 Co2 2.9962(11) .
Mo3 O16 1.689(6) .
Mo3 O7 1.707(6) .
Mo3 O10 1.935(5) .
Mo3 O15 1.943(5) .
Mo3 O35 2.260(5) .
Mo3 O26 2.375(5) .
Mo2 O6 1.701(6) .
Mo2 O23 1.704(6) .
Mo2 O18 1.939(5) .
Mo2 O25 1.961(5) .
Mo2 O36 2.254(5) .
Mo2 O33 2.292(5) .
Mo1 O1 1.699(6) .
Mo1 O2 1.693(6) .
Mo1 O10 1.925(6) .
Mo1 O8 1.956(5) .
Mo1 O31 2.262(5) .
Mo1 O35 2.272(5) .
Co2 O38 1.866(5) .
Co2 O37 1.875(5) .
Co2 O28 1.904(5) .
Co2 O26 1.908(5) .
Co2 O31 1.945(5) .
Co2 O35 1.945(5) .
Co2 Co1 2.7815(13) .
Co1 O38 1.862(5) .
Co1 O37 1.869(5) .
Co1 O32 1.900(5) .
Co1 O24 1.916(5) .
Co1 O36 1.941(5) .
Co1 O33 1.946(5) .
N4 C7 1.489(11) .
C9 C4 1.502(12) .
C9 C7 1.508(12) .
N3 C4 1.486(13) .
N2 C5 1.492(13) .
N1 C6 1.478(12) .
C8 C5 1.496(13) .
C8 C6 1.505(12) .
N5 C3 1.457(13) .
C3 C2 1.499(18) .
C2 C1 1.55(2) .
C1 N6 1.417(18) .
OW3 OW1 1.66(4) 2_756
OW1 OW3 1.66(4) 2_756
